data_4034866
loop_
_publ_author_name
'Feng, Lei'
'Gao, Guangpeng'
'Zhao, Hongmei'
'Zheng, Li'
'Wang, Yu'
'Stavropoulos, Pericles'
'Ai, Lin'
'Zhang, Jiaxin'

_publ_section_title
;
 Synthesis of Tripeptide Derivatives with Three Stereogenic Centers and
 Chiral Recognition Probed by Tetraaza Macrocyclic Chiral Solvating Agents
 Derived from d-Phenylalanine and (1 S,2 S)-(+)-1,2-Diaminocyclohexane via
 <sup>1</sup>H NMR Spectroscopy.
;
_journal_issue 22
_journal_name_full 'The Journal of organic chemistry'
_journal_page_first 13874
_journal_page_last 13887
_journal_paper_doi 10.1021/acs.joc.8b02212
_journal_volume 83
_journal_year 2018
_chemical_absolute_configuration rmad
_chemical_formula_sum 'C39 H43 Cl3 N4 O4'
_chemical_formula_weight 738.12
_space_group_IT_number 19
_space_group_name_Hall 'P 2ac 2ab'
_space_group_name_H-M_alt 'P 21 21 21'
_symmetry_cell_setting orthorhombic
_symmetry_space_group_name_H-M 'P 21 21 21'
_atom_sites_solution_hydrogens geom
_atom_sites_solution_primary direct
_atom_sites_solution_secondary difmap
_audit_creation_method SHELXL-97
_cell_angle_alpha 90.00
_cell_angle_beta 90.00
_cell_angle_gamma 90.00
_cell_formula_units_Z 4
_cell_length_a 8.5148(9)
_cell_length_b 20.027(2)
_cell_length_c 21.654(2)
_cell_measurement_reflns_used 9923
_cell_measurement_temperature 100(2)
_cell_measurement_theta_max 27.51
_cell_measurement_theta_min 2.76
_cell_volume 3692.6(6)
_computing_cell_refinement 'Bruker SAINT'
_computing_data_collection 'Bruker APEX2'
_computing_data_reduction 'Bruker SAINT'
_computing_molecular_graphics 'Bruker SHELXTL'
_computing_publication_material 'Bruker SHELXTL'
_computing_structure_refinement 'SHELXL-97 (Sheldrick, 2008)'
_computing_structure_solution 'SHELXS-97 (Sheldrick, 2008)'
_diffrn_ambient_temperature 100(2)
_diffrn_measured_fraction_theta_full 0.998
_diffrn_measured_fraction_theta_max 0.998
_diffrn_measurement_device_type 'Bruker APEX-II CCD'
_diffrn_measurement_method '\f and \w scans'
_diffrn_radiation_monochromator graphite
_diffrn_radiation_source 'fine-focus sealed tube'
_diffrn_radiation_type MoK\a
_diffrn_radiation_wavelength 0.71073
_diffrn_reflns_av_R_equivalents 0.0210
_diffrn_reflns_av_sigmaI/netI 0.0262
_diffrn_reflns_limit_h_max 11
_diffrn_reflns_limit_h_min -9
_diffrn_reflns_limit_k_max 26
_diffrn_reflns_limit_k_min -24
_diffrn_reflns_limit_l_max 27
_diffrn_reflns_limit_l_min -28
_diffrn_reflns_number 22477
_diffrn_reflns_theta_full 27.53
_diffrn_reflns_theta_max 27.53
_diffrn_reflns_theta_min 2.14
_exptl_absorpt_coefficient_mu 0.294
_exptl_absorpt_correction_T_max 0.9572
_exptl_absorpt_correction_T_min 0.8431
_exptl_absorpt_correction_type multi-scan
_exptl_absorpt_process_details SADABS
_exptl_crystal_colour colorless
_exptl_crystal_density_diffrn 1.328
_exptl_crystal_density_method 'not measured'
_exptl_crystal_description block
_exptl_crystal_F_000 1552
_exptl_crystal_size_max 0.60
_exptl_crystal_size_mid 0.30
_exptl_crystal_size_min 0.15
_refine_diff_density_max 1.340
_refine_diff_density_min -0.330
_refine_diff_density_rms 0.051
_refine_ls_abs_structure_details 'Flack H D (1983), Acta Cryst. A39, 876-881'
_refine_ls_abs_structure_Flack -0.05(5)
_refine_ls_extinction_method none
_refine_ls_goodness_of_fit_ref 1.047
_refine_ls_hydrogen_treatment mixed
_refine_ls_matrix_type full
_refine_ls_number_parameters 475
_refine_ls_number_reflns 8463
_refine_ls_number_restraints 0
_refine_ls_restrained_S_all 1.047
_refine_ls_R_factor_all 0.0446
_refine_ls_R_factor_gt 0.0400
_refine_ls_shift/su_max 0.001
_refine_ls_shift/su_mean 0.000
_refine_ls_structure_factor_coef Fsqd
_refine_ls_weighting_details 'calc w=1/[\s^2^(Fo^2^)+(0.0634P)^2^+1.2757P] where P=(Fo^2^+2Fc^2^)/3'
_refine_ls_weighting_scheme calc
_refine_ls_wR_factor_gt 0.1068
_refine_ls_wR_factor_ref 0.1101
_reflns_number_gt 7841
_reflns_number_total 8463
_reflns_threshold_expression >2sigma(I)
_cod_data_source_file jo8b02212_si_002.cif
_cod_data_source_block 130619c_0m
_cod_depositor_comments
;
The following automatic conversions were performed:

data item '_exptl_absorpt_correction_type' value 'Multi-scan' was
changed to 'multi-scan' in accordance with the
/home/data/users/saulius/crontab/automatic-downloads/current/ACS/lib/dictionaries/cif_core.dic
dictionary named 'cif_core.dic' version 2.4.2 last updated on
2011-04-26.

data item '_symmetry_cell_setting' value 'Orthorhombic' was changed
to 'orthorhombic' in accordance with the
/home/data/users/saulius/crontab/automatic-downloads/current/ACS/lib/dictionaries/cif_core.dic
dictionary named 'cif_core.dic' version 2.4.2 last updated on
2011-04-26.

Automatic conversion script
Id: cif_fix_values 6909 2019-04-08 15:41:33Z antanas 
;
_cod_original_cell_volume 3692.5(7)
_cod_original_sg_symbol_H-M P2(1)2(1)2(1)
_cod_database_code 4034866

loop_
_symmetry_equiv_pos_as_xyz
'x, y, z'
'-x+1/2, -y, z+1/2'
'-x, y+1/2, -z+1/2'
'x+1/2, -y+1/2, -z'

loop_
_atom_site_label
_atom_site_type_symbol
_atom_site_fract_x
_atom_site_fract_y
_atom_site_fract_z
_atom_site_U_iso_or_equiv
_atom_site_adp_type
_atom_site_occupancy
_atom_site_symmetry_multiplicity
_atom_site_calc_flag
_atom_site_refinement_flags
C1 C 0.4259(2) 0.97021(10) 0.65628(8) 0.0192(4) Uani 1 1 d .
H1 H 0.3512 0.9529 0.6245 0.023 Uiso 1 1 calc R
C2 C 0.5358(3) 1.02014(11) 0.62587(10) 0.0267(4) Uani 1 1 d .
H2A H 0.6083 1.0386 0.6573 0.032 Uiso 1 1 calc R
H2B H 0.4736 1.0576 0.6088 0.032 Uiso 1 1 calc R
C3 C 0.6310(3) 0.98793(12) 0.57428(9) 0.0301(4) Uani 1 1 d .
H3A H 0.5597 0.9760 0.5399 0.036 Uiso 1 1 calc R
H3B H 0.7083 1.0206 0.5584 0.036 Uiso 1 1 calc R
C4 C 0.7163(3) 0.92623(11) 0.59566(10) 0.0303(5) Uani 1 1 d .
H4A H 0.8012 0.9393 0.6245 0.036 Uiso 1 1 calc R
H4B H 0.7652 0.9040 0.5596 0.036 Uiso 1 1 calc R
C5 C 0.6063(2) 0.87729(10) 0.62785(10) 0.0261(4) Uani 1 1 d .
H5A H 0.5280 0.8602 0.5980 0.031 Uiso 1 1 calc R
H5B H 0.6673 0.8389 0.6438 0.031 Uiso 1 1 calc R
C6 C 0.5228(2) 0.91225(9) 0.68097(9) 0.0187(4) Uani 1 1 d .
H6 H 0.6048 0.9310 0.7092 0.022 Uiso 1 1 calc R
C7 C 0.4646(2) 0.84731(9) 0.77367(8) 0.0186(4) Uani 1 1 d .
C8 C 0.3585(2) 0.79704(9) 0.80589(8) 0.0167(3) Uani 1 1 d .
H8 H 0.2655 0.7870 0.7793 0.020 Uiso 1 1 calc R
C9 C 0.4537(3) 0.73299(10) 0.81688(9) 0.0235(4) Uani 1 1 d .
H9A H 0.5498 0.7443 0.8404 0.028 Uiso 1 1 calc R
H9B H 0.3907 0.7019 0.8424 0.028 Uiso 1 1 calc R
C10 C 0.5003(2) 0.69818(10) 0.75793(9) 0.0228(4) Uani 1 1 d .
C11 C 0.6299(3) 0.71822(11) 0.72401(11) 0.0316(5) Uani 1 1 d .
H11 H 0.6942 0.7536 0.7387 0.038 Uiso 1 1 calc R
C12 C 0.6665(3) 0.68673(12) 0.66862(11) 0.0355(5) Uani 1 1 d .
H12 H 0.7545 0.7013 0.6453 0.043 Uiso 1 1 calc R
C13 C 0.5767(3) 0.63483(12) 0.64745(10) 0.0347(5) Uani 1 1 d .
H13 H 0.6022 0.6136 0.6095 0.042 Uiso 1 1 calc R
C14 C 0.4489(3) 0.61350(11) 0.68136(11) 0.0326(5) Uani 1 1 d .
H14 H 0.3872 0.5771 0.6671 0.039 Uiso 1 1 calc R
C15 C 0.4107(3) 0.64526(10) 0.73635(10) 0.0268(4) Uani 1 1 d .
H15 H 0.3223 0.6306 0.7594 0.032 Uiso 1 1 calc R
C16 C 0.1675(2) 0.86638(9) 0.86090(8) 0.0146(3) Uani 1 1 d .
H16 H 0.1060 0.8512 0.8242 0.018 Uiso 1 1 calc R
C17 C 0.0629(2) 0.85805(8) 0.91667(8) 0.0161(3) Uani 1 1 d .
C18 C 0.1232(2) 0.84452(9) 0.97487(8) 0.0195(4) Uani 1 1 d .
H18 H 0.2337 0.8432 0.9808 0.023 Uiso 1 1 calc R
C19 C 0.0243(3) 0.83295(10) 1.02421(9) 0.0269(4) Uani 1 1 d .
H19 H 0.0667 0.8230 1.0637 0.032 Uiso 1 1 calc R
C20 C -0.1367(3) 0.83589(10) 1.01607(10) 0.0303(5) Uani 1 1 d .
H20 H -0.2047 0.8282 1.0501 0.036 Uiso 1 1 calc R
C21 C -0.1989(2) 0.84995(10) 0.95891(11) 0.0289(5) Uani 1 1 d .
H21 H -0.3095 0.8517 0.9534 0.035 Uiso 1 1 calc R
C22 C -0.0994(2) 0.86155(9) 0.90934(10) 0.0228(4) Uani 1 1 d .
C23 C 0.2148(2) 0.94001(9) 0.84898(8) 0.0150(3) Uani 1 1 d .
H23 H 0.2972 0.9398 0.8161 0.018 Uiso 1 1 calc R
C24 C 0.2826(2) 0.97612(9) 0.90412(8) 0.0170(3) Uani 1 1 d .
C25 C 0.4429(2) 0.96994(10) 0.91654(10) 0.0237(4) Uani 1 1 d .
H25 H 0.5060 0.9425 0.8908 0.028 Uiso 1 1 calc R
C26 C 0.5112(3) 1.00316(10) 0.96577(10) 0.0304(5) Uani 1 1 d .
H26 H 0.6203 0.9984 0.9738 0.036 Uiso 1 1 calc R
C27 C 0.4197(3) 1.04324(11) 1.00307(9) 0.0297(5) Uani 1 1 d .
H27 H 0.4657 1.0658 1.0371 0.036 Uiso 1 1 calc R
C28 C 0.2626(3) 1.05063(11) 0.99118(9) 0.0261(4) Uani 1 1 d .
H28 H 0.2008 1.0787 1.0169 0.031 Uiso 1 1 calc R
C29 C 0.1926(2) 1.01760(10) 0.94206(8) 0.0202(4) Uani 1 1 d .
C30 C 0.1135(2) 1.02116(9) 0.77329(8) 0.0157(3) Uani 1 1 d .
H30 H 0.1858 1.0570 0.7882 0.019 Uiso 1 1 calc R
C31 C -0.0391(2) 1.05250(10) 0.75036(9) 0.0214(4) Uani 1 1 d .
H31A H -0.1111 1.0167 0.7365 0.026 Uiso 1 1 calc R
H31B H -0.0903 1.0764 0.7850 0.026 Uiso 1 1 calc R
C32 C -0.0129(2) 1.10044(9) 0.69802(9) 0.0197(4) Uani 1 1 d .
C33 C 0.0114(3) 1.16761(10) 0.70970(9) 0.0252(4) Uani 1 1 d .
H33 H 0.0060 1.1837 0.7509 0.030 Uiso 1 1 calc R
C34 C 0.0435(3) 1.21167(10) 0.66212(9) 0.0278(4) Uani 1 1 d .
H34 H 0.0603 1.2576 0.6708 0.033 Uiso 1 1 calc R
C35 C 0.0511(3) 1.18894(10) 0.60178(9) 0.0259(4) Uani 1 1 d .
H35 H 0.0734 1.2191 0.5691 0.031 Uiso 1 1 calc R
C36 C 0.0262(2) 1.12242(10) 0.58964(9) 0.0236(4) Uani 1 1 d .
H36 H 0.0306 1.1066 0.5483 0.028 Uiso 1 1 calc R
C37 C -0.0051(2) 1.07824(10) 0.63733(9) 0.0215(4) Uani 1 1 d .
H37 H -0.0215 1.0323 0.6284 0.026 Uiso 1 1 calc R
C38 C 0.1916(2) 0.98288(9) 0.72115(8) 0.0157(3) Uani 1 1 d .
C39 C 0.7628(3) 0.22806(12) 0.91262(14) 0.0405(6) Uani 1 1 d .
H39 H 0.6746 0.2161 0.8842 0.049 Uiso 1 1 calc R
Cl1 Cl 0.86766(9) 0.29433(3) 0.87919(4) 0.05220(19) Uani 1 1 d .
Cl2 Cl 0.88182(8) 0.15765(3) 0.92153(3) 0.04213(15) Uani 1 1 d .
Cl3 Cl 0.68247(13) 0.25306(5) 0.98278(4) 0.0751(3) Uani 1 1 d .
N1 N 0.42653(19) 0.86565(8) 0.71672(7) 0.0164(3) Uani 1 1 d .
H1A H 0.338(3) 0.8538(12) 0.7074(10) 0.018(6) Uiso 1 1 d .
N2 N 0.30623(19) 0.82349(8) 0.86512(7) 0.0167(3) Uani 1 1 d .
H2D H 0.277(3) 0.7884(13) 0.8842(11) 0.028(6) Uiso 1 1 d .
N3 N 0.07720(19) 0.97586(8) 0.82399(7) 0.0154(3) Uani 1 1 d .
H3D H 0.019(3) 0.9509(12) 0.8125(10) 0.017(6) Uiso 1 1 d .
N4 N 0.33659(19) 1.00265(8) 0.70496(7) 0.0184(3) Uani 1 1 d .
H4C H 0.379(4) 1.0345(16) 0.7214(14) 0.047(8) Uiso 1 1 d .
O1 O 0.58228(17) 0.86866(9) 0.79981(7) 0.0345(4) Uani 1 1 d .
O2 O -0.15186(18) 0.87506(9) 0.85166(8) 0.0333(4) Uani 1 1 d .
H2C H -0.243(3) 0.8686(14) 0.8511(12) 0.032(7) Uiso 1 1 d .
O3 O 0.03858(18) 1.02744(8) 0.93250(7) 0.0282(3) Uani 1 1 d .
H3C H 0.016(4) 1.0071(16) 0.8910(14) 0.054(9) Uiso 1 1 d .
O4 O 0.12568(15) 0.93508(7) 0.69704(6) 0.0196(3) Uani 1 1 d .

loop_
_atom_site_aniso_label
_atom_site_aniso_U_11
_atom_site_aniso_U_22
_atom_site_aniso_U_33
_atom_site_aniso_U_23
_atom_site_aniso_U_13
_atom_site_aniso_U_12
C1 0.0192(9) 0.0235(9) 0.0148(8) 0.0015(7) 0.0024(7) -0.0026(7)
C2 0.0270(10) 0.0273(10) 0.0258(9) 0.0071(8) 0.0072(8) -0.0030(8)
C3 0.0285(10) 0.0392(12) 0.0225(9) 0.0030(8) 0.0071(8) -0.0103(10)
C4 0.0248(10) 0.0336(11) 0.0324(11) -0.0038(9) 0.0118(9) -0.0051(9)
C5 0.0241(10) 0.0247(9) 0.0293(10) -0.0025(8) 0.0095(8) -0.0035(8)
C6 0.0164(8) 0.0203(9) 0.0195(8) 0.0011(7) 0.0013(7) -0.0027(7)
C7 0.0162(8) 0.0201(9) 0.0193(8) -0.0012(7) -0.0018(7) 0.0022(7)
C8 0.0185(8) 0.0164(8) 0.0153(8) 0.0010(6) -0.0030(7) 0.0024(7)
C9 0.0302(10) 0.0201(9) 0.0203(9) 0.0023(7) -0.0017(8) 0.0104(8)
C10 0.0261(9) 0.0217(9) 0.0206(9) 0.0023(7) 0.0001(8) 0.0132(8)
C11 0.0294(11) 0.0276(10) 0.0378(11) -0.0010(9) 0.0062(10) 0.0082(9)
C12 0.0375(12) 0.0295(11) 0.0395(12) 0.0049(9) 0.0150(10) 0.0131(10)
C13 0.0464(14) 0.0306(11) 0.0272(10) -0.0032(9) 0.0046(10) 0.0217(10)
C14 0.0359(12) 0.0275(11) 0.0344(11) -0.0061(9) -0.0015(10) 0.0107(9)
C15 0.0286(10) 0.0226(10) 0.0293(10) 0.0019(8) 0.0004(8) 0.0074(8)
C16 0.0158(8) 0.0139(8) 0.0142(8) 0.0011(6) -0.0050(6) 0.0009(6)
C17 0.0189(8) 0.0094(7) 0.0199(8) -0.0002(6) 0.0009(7) -0.0007(6)
C18 0.0204(9) 0.0174(8) 0.0206(8) -0.0021(7) -0.0001(7) -0.0014(7)
C19 0.0386(12) 0.0219(10) 0.0204(9) 0.0000(7) 0.0044(8) -0.0018(9)
C20 0.0358(12) 0.0207(9) 0.0345(11) 0.0002(8) 0.0185(10) -0.0003(9)
C21 0.0195(9) 0.0178(9) 0.0495(13) 0.0028(9) 0.0108(9) 0.0008(8)
C22 0.0187(9) 0.0150(8) 0.0345(10) 0.0059(8) -0.0024(8) 0.0009(7)
C23 0.0164(8) 0.0148(8) 0.0138(7) 0.0026(6) -0.0009(6) 0.0012(7)
C24 0.0219(9) 0.0135(8) 0.0158(8) 0.0058(6) -0.0030(7) -0.0035(7)
C25 0.0248(9) 0.0164(9) 0.0299(10) 0.0010(8) -0.0073(8) -0.0012(7)
C26 0.0280(11) 0.0258(10) 0.0373(12) 0.0050(9) -0.0150(9) -0.0066(8)
C27 0.0407(12) 0.0274(10) 0.0211(9) 0.0010(8) -0.0111(9) -0.0137(9)
C28 0.0369(11) 0.0242(10) 0.0174(9) -0.0013(8) 0.0036(8) -0.0087(9)
C29 0.0260(9) 0.0179(9) 0.0167(8) 0.0031(7) 0.0019(7) -0.0040(8)
C30 0.0179(8) 0.0146(8) 0.0145(7) 0.0033(6) -0.0006(7) 0.0019(7)
C31 0.0227(9) 0.0216(9) 0.0199(8) 0.0051(7) 0.0012(7) 0.0078(7)
C32 0.0181(9) 0.0213(9) 0.0197(8) 0.0047(7) -0.0023(7) 0.0074(7)
C33 0.0358(11) 0.0208(9) 0.0192(9) 0.0016(7) -0.0013(8) 0.0111(8)
C34 0.0410(12) 0.0158(9) 0.0267(10) 0.0014(7) -0.0040(9) 0.0060(9)
C35 0.0345(11) 0.0221(9) 0.0211(9) 0.0085(7) -0.0033(8) 0.0027(8)
C36 0.0289(10) 0.0245(9) 0.0174(8) 0.0029(7) -0.0037(8) 0.0023(8)
C37 0.0251(9) 0.0186(9) 0.0209(9) 0.0028(7) -0.0042(8) 0.0000(7)
C38 0.0185(8) 0.0161(8) 0.0125(7) 0.0054(6) -0.0007(7) 0.0036(7)
C39 0.0382(13) 0.0245(11) 0.0588(16) -0.0025(11) -0.0093(12) 0.0019(10)
Cl1 0.0488(4) 0.0435(3) 0.0643(4) 0.0184(3) -0.0218(3) -0.0116(3)
Cl2 0.0465(3) 0.0288(3) 0.0511(3) -0.0053(2) -0.0108(3) 0.0106(3)
Cl3 0.0969(7) 0.0530(5) 0.0753(6) -0.0014(4) 0.0274(5) 0.0271(5)
N1 0.0139(7) 0.0188(7) 0.0165(7) -0.0007(6) -0.0008(6) -0.0029(6)
N2 0.0208(7) 0.0155(7) 0.0139(7) 0.0011(6) -0.0016(6) 0.0042(6)
N3 0.0164(7) 0.0160(7) 0.0138(7) 0.0042(6) -0.0011(6) 0.0003(6)
N4 0.0202(8) 0.0179(8) 0.0171(7) 0.0012(6) 0.0024(6) -0.0026(6)
O1 0.0218(7) 0.0530(10) 0.0286(7) 0.0075(7) -0.0119(6) -0.0128(7)
O2 0.0151(7) 0.0387(9) 0.0461(9) 0.0176(7) -0.0110(7) -0.0045(6)
O3 0.0290(8) 0.0310(8) 0.0245(7) -0.0046(6) 0.0024(6) 0.0026(6)
O4 0.0189(6) 0.0215(6) 0.0182(6) -0.0013(5) -0.0024(5) -0.0003(5)

loop_
_atom_type_symbol
_atom_type_description
_atom_type_scat_dispersion_real
_atom_type_scat_dispersion_imag
_atom_type_scat_source
C C 0.0033 0.0016 'International Tables Vol C Tables 4.2.6.8 and 6.1.1.4'
H H 0.0000 0.0000 'International Tables Vol C Tables 4.2.6.8 and 6.1.1.4'
N N 0.0061 0.0033 'International Tables Vol C Tables 4.2.6.8 and 6.1.1.4'
O O 0.0106 0.0060 'International Tables Vol C Tables 4.2.6.8 and 6.1.1.4'
Cl Cl 0.1484 0.1585 'International Tables Vol C Tables 4.2.6.8 and 6.1.1.4'

loop_
_geom_angle_atom_site_label_1
_geom_angle_atom_site_label_2
_geom_angle_atom_site_label_3
_geom_angle
N4 C1 C2 110.03(16)
N4 C1 C6 111.72(15)
C2 C1 C6 108.69(16)
N4 C1 H1 108.8
C2 C1 H1 108.8
C6 C1 H1 108.8
C1 C2 C3 111.51(17)
C1 C2 H2A 109.3
C3 C2 H2A 109.3
C1 C2 H2B 109.3
C3 C2 H2B 109.3
H2A C2 H2B 108.0
C4 C3 C2 112.24(17)
C4 C3 H3A 109.2
C2 C3 H3A 109.2
C4 C3 H3B 109.2
C2 C3 H3B 109.2
H3A C3 H3B 107.9
C3 C4 C5 111.83(18)
C3 C4 H4A 109.3
C5 C4 H4A 109.3
C3 C4 H4B 109.3
C5 C4 H4B 109.3
H4A C4 H4B 107.9
C6 C5 C4 109.69(17)
C6 C5 H5A 109.7
C4 C5 H5A 109.7
C6 C5 H5B 109.7
C4 C5 H5B 109.7
H5A C5 H5B 108.2
N1 C6 C1 111.64(15)
N1 C6 C5 111.60(15)
C1 C6 C5 109.79(16)
N1 C6 H6 107.9
C1 C6 H6 107.9
C5 C6 H6 107.9
O1 C7 N1 122.09(18)
O1 C7 C8 120.22(16)
N1 C7 C8 117.67(16)
N2 C8 C7 110.14(15)
N2 C8 C9 109.17(14)
C7 C8 C9 108.07(15)
N2 C8 H8 109.8
C7 C8 H8 109.8
C9 C8 H8 109.8
C10 C9 C8 113.19(15)
C10 C9 H9A 108.9
C8 C9 H9A 108.9
C10 C9 H9B 108.9
C8 C9 H9B 108.9
H9A C9 H9B 107.8
C11 C10 C15 118.74(19)
C11 C10 C9 121.6(2)
C15 C10 C9 119.61(19)
C10 C11 C12 120.3(2)
C10 C11 H11 119.9
C12 C11 H11 119.9
C13 C12 C11 120.5(2)
C13 C12 H12 119.7
C11 C12 H12 119.7
C12 C13 C14 119.8(2)
C12 C13 H13 120.1
C14 C13 H13 120.1
C13 C14 C15 119.9(2)
C13 C14 H14 120.0
C15 C14 H14 120.0
C10 C15 C14 120.7(2)
C10 C15 H15 119.7
C14 C15 H15 119.7
N2 C16 C17 111.19(14)
N2 C16 C23 111.04(14)
C17 C16 C23 113.06(14)
N2 C16 H16 107.1
C17 C16 H16 107.1
C23 C16 H16 107.1
C18 C17 C22 118.72(18)
C18 C17 C16 121.99(16)
C22 C17 C16 119.25(17)
C19 C18 C17 120.67(18)
C19 C18 H18 119.7
C17 C18 H18 119.7
C18 C19 C20 119.9(2)
C18 C19 H19 120.0
C20 C19 H19 120.0
C21 C20 C19 120.32(19)
C21 C20 H20 119.8
C19 C20 H20 119.8
C20 C21 C22 119.7(2)
C20 C21 H21 120.1
C22 C21 H21 120.1
O2 C22 C21 123.07(18)
O2 C22 C17 116.28(18)
C21 C22 C17 120.63(19)
N3 C23 C24 111.09(15)
N3 C23 C16 108.50(14)
C24 C23 C16 115.02(14)
N3 C23 H23 107.3
C24 C23 H23 107.3
C16 C23 H23 107.3
C25 C24 C29 118.38(18)
C25 C24 C23 118.88(17)
C29 C24 C23 122.69(17)
C26 C25 C24 121.1(2)
C26 C25 H25 119.5
C24 C25 H25 119.5
C27 C26 C25 119.5(2)
C27 C26 H26 120.2
C25 C26 H26 120.2
C28 C27 C26 120.28(19)
C28 C27 H27 119.9
C26 C27 H27 119.9
C27 C28 C29 120.8(2)
C27 C28 H28 119.6
C29 C28 H28 119.6
O3 C29 C28 117.89(19)
O3 C29 C24 122.17(18)
C28 C29 C24 119.94(19)
N3 C30 C38 109.80(14)
N3 C30 C31 108.71(14)
C38 C30 C31 109.79(14)
N3 C30 H30 109.5
C38 C30 H30 109.5
C31 C30 H30 109.5
C32 C31 C30 112.47(15)
C32 C31 H31A 109.1
C30 C31 H31A 109.1
C32 C31 H31B 109.1
C30 C31 H31B 109.1
H31A C31 H31B 107.8
C33 C32 C37 118.48(17)
C33 C32 C31 120.37(18)
C37 C32 C31 121.08(17)
C34 C33 C32 120.87(18)
C34 C33 H33 119.6
C32 C33 H33 119.6
C33 C34 C35 120.13(19)
C33 C34 H34 119.9
C35 C34 H34 119.9
C36 C35 C34 119.47(18)
C36 C35 H35 120.3
C34 C35 H35 120.3
C35 C36 C37 120.40(18)
C35 C36 H36 119.8
C37 C36 H36 119.8
C36 C37 C32 120.65(18)
C36 C37 H37 119.7
C32 C37 H37 119.7
O4 C38 N4 122.65(17)
O4 C38 C30 120.70(16)
N4 C38 C30 116.60(16)
Cl3 C39 Cl2 111.34(16)
Cl3 C39 Cl1 110.02(14)
Cl2 C39 Cl1 111.15(15)
Cl3 C39 H39 108.1
Cl2 C39 H39 108.1
Cl1 C39 H39 108.1
C7 N1 C6 122.11(16)
C7 N1 H1A 112.0(16)
C6 N1 H1A 124.9(16)
C8 N2 C16 113.89(14)
C8 N2 H2D 102.4(17)
C16 N2 H2D 106.4(18)
C30 N3 C23 114.23(14)
C30 N3 H3D 107.9(18)
C23 N3 H3D 108.8(18)
C38 N4 C1 122.59(16)
C38 N4 H4C 122(2)
C1 N4 H4C 116(2)
C22 O2 H2C 107.8(19)
C29 O3 H3C 105.2(19)

loop_
_geom_bond_atom_site_label_1
_geom_bond_atom_site_label_2
_geom_bond_distance
C1 N4 1.453(2)
C1 C2 1.520(3)
C1 C6 1.521(3)
C1 H1 1.0000
C2 C3 1.523(3)
C2 H2A 0.9900
C2 H2B 0.9900
C3 C4 1.506(3)
C3 H3A 0.9900
C3 H3B 0.9900
C4 C5 1.524(3)
C4 H4A 0.9900
C4 H4B 0.9900
C5 C6 1.523(3)
C5 H5A 0.9900
C5 H5B 0.9900
C6 N1 1.463(2)
C6 H6 1.0000
C7 O1 1.228(2)
C7 N1 1.327(2)
C7 C8 1.522(3)
C8 N2 1.457(2)
C8 C9 1.536(2)
C8 H8 1.0000
C9 C10 1.508(3)
C9 H9A 0.9900
C9 H9B 0.9900
C10 C11 1.385(3)
C10 C15 1.387(3)
C11 C12 1.390(3)
C11 H11 0.9500
C12 C13 1.369(4)
C12 H12 0.9500
C13 C14 1.380(4)
C13 H13 0.9500
C14 C15 1.389(3)
C14 H14 0.9500
C15 H15 0.9500
C16 N2 1.463(2)
C16 C17 1.510(2)
C16 C23 1.550(2)
C16 H16 1.0000
C17 C18 1.387(3)
C17 C22 1.393(3)
C18 C19 1.380(3)
C18 H18 0.9500
C19 C20 1.384(3)
C19 H19 0.9500
C20 C21 1.375(3)
C20 H20 0.9500
C21 C22 1.387(3)
C21 H21 0.9500
C22 O2 1.354(3)
C23 N3 1.477(2)
C23 C24 1.511(2)
C23 H23 1.0000
C24 C25 1.396(3)
C24 C29 1.397(3)
C25 C26 1.385(3)
C25 H25 0.9500
C26 C27 1.380(3)
C26 H26 0.9500
C27 C28 1.370(3)
C27 H27 0.9500
C28 C29 1.387(3)
C28 H28 0.9500
C29 O3 1.342(3)
C30 N3 1.457(2)
C30 C38 1.518(2)
C30 C31 1.526(2)
C30 H30 1.0000
C31 C32 1.502(3)
C31 H31A 0.9900
C31 H31B 0.9900
C32 C33 1.384(3)
C32 C37 1.389(3)
C33 C34 1.384(3)
C33 H33 0.9500
C34 C35 1.385(3)
C34 H34 0.9500
C35 C36 1.374(3)
C35 H35 0.9500
C36 C37 1.386(3)
C36 H36 0.9500
C37 H37 0.9500
C38 O4 1.226(2)
C38 N4 1.343(2)
C39 Cl3 1.740(3)
C39 Cl2 1.747(2)
C39 Cl1 1.756(3)
C39 H39 1.0000
N1 H1A 0.81(2)
N2 H2D 0.85(3)
N3 H3D 0.75(3)
N4 H4C 0.82(3)
O2 H2C 0.79(3)
O3 H3C 1.00(3)
